data_4129821
loop_
_publ_author_name
'Catalano, Luca'
'P\'erez-Estrada, Salvador'
'Terraneo, Giancarlo'
'Pilati, Tullio'
'Resnati, Giuseppe'
'Metrangolo, Pierangelo'
'Garcia-Garibay, Miguel A'

_publ_section_title
;
 Dynamic Characterization of Crystalline Supramolecular Rotors Assembled
 through Halogen Bonding.
;
_journal_issue 49
_journal_name_full 'Journal of the American Chemical Society'
_journal_page_first 15386
_journal_page_last 15389
_journal_paper_doi 10.1021/jacs.5b10776
_journal_volume 137
_journal_year 2015
_chemical_formula_moiety 'C6 H12 N2, 2(C6 H3 F2 I)'
_chemical_formula_sum 'C18 H18 F4 I2 N2'
_chemical_formula_weight 592.14
_space_group_IT_number 14
_space_group_name_Hall '-P 2yn'
_space_group_name_H-M_alt 'P 1 21/n 1'
_symmetry_cell_setting monoclinic
_symmetry_Int_Tables_number 14
_symmetry_space_group_name_Hall '-P 2yn'
_symmetry_space_group_name_H-M 'P 1 21/n 1'
_atom_sites_solution_hydrogens geom
_atom_sites_solution_primary direct
_atom_sites_solution_secondary difmap
_audit_creation_method SHELXL-97
_cell_angle_alpha 90.00
_cell_angle_beta 95.124(8)
_cell_angle_gamma 90.00
_cell_formula_units_Z 4
_cell_length_a 6.6497(8)
_cell_length_b 31.023(5)
_cell_length_c 10.1247(12)
_cell_measurement_reflns_used 9979
_cell_measurement_temperature 297(2)
_cell_measurement_theta_max 22.60
_cell_measurement_theta_min 2.63
_cell_volume 2080.3(5)
_computing_cell_refinement 'Bruker SAINT'
_computing_data_collection 'Bruker APEX2'
_computing_data_reduction 'Bruker SAINT'
_computing_molecular_graphics
;
ORTEP-3 (Farrugia, L.J. (1997) Jour. Appl. Cryst. 30, 565)
Mercury (Macrae, C. F., Edgington, P. R., McCabe, P., Pidcock, E., 
Shields, G. P., Taylor, R., Towler, M. & van de Streek, J. (2006). 
J. Appl. Cryst. 39, 453-457
;
_computing_publication_material SHELXL
_computing_structure_refinement
;
SHELXL (Sheldrick, G. M. (2008). Acta Cryst. A64, 112-122)
;
_computing_structure_solution
;
SHELXS (Sheldrick, G. M. (2008). Acta Cryst. A64, 112-122)
;
_diffrn_ambient_temperature 297(2)
_diffrn_measured_fraction_theta_full 0.998
_diffrn_measured_fraction_theta_max 0.998
_diffrn_measurement_device_type 'Bruker APEX-II CCD'
_diffrn_measurement_method '\f and \w scans'
_diffrn_radiation_monochromator graphite
_diffrn_radiation_source 'fine-focus sealed tube'
_diffrn_radiation_type MoK\a
_diffrn_radiation_wavelength 0.71073
_diffrn_reflns_av_R_equivalents 0.0320
_diffrn_reflns_av_sigmaI/netI 0.0199
_diffrn_reflns_limit_h_max 5
_diffrn_reflns_limit_h_min -7
_diffrn_reflns_limit_k_max 36
_diffrn_reflns_limit_k_min -37
_diffrn_reflns_limit_l_max 12
_diffrn_reflns_limit_l_min -11
_diffrn_reflns_number 34482
_diffrn_reflns_theta_full 25.18
_diffrn_reflns_theta_max 25.18
_diffrn_reflns_theta_min 2.12
_diffrn_standards_decay_% 0.00
_exptl_absorpt_coefficient_mu 3.062
_exptl_absorpt_correction_T_max 0.4989
_exptl_absorpt_correction_T_min 0.4328
_exptl_absorpt_correction_type multi-scan
_exptl_absorpt_process_details 'Bruker (2001). SADABS. Bruker AXS Inc., Madison, Wisconsin, USA.'
_exptl_crystal_colour colourless
_exptl_crystal_density_diffrn 1.891
_exptl_crystal_density_method 'not measured'
_exptl_crystal_description 'long prism'
_exptl_crystal_F_000 1128
_exptl_crystal_size_max 0.45
_exptl_crystal_size_mid 0.13
_exptl_crystal_size_min 0.06
_refine_diff_density_max 0.460
_refine_diff_density_min -0.530
_refine_diff_density_rms 0.061
_refine_ls_extinction_method none
_refine_ls_goodness_of_fit_ref 1.014
_refine_ls_hydrogen_treatment noref
_refine_ls_matrix_type full
_refine_ls_number_parameters 236
_refine_ls_number_reflns 3715
_refine_ls_number_restraints 21
_refine_ls_restrained_S_all 1.104
_refine_ls_R_factor_all 0.0448
_refine_ls_R_factor_gt 0.0276
_refine_ls_shift/su_max 0.002
_refine_ls_shift/su_mean 0.000
_refine_ls_structure_factor_coef Fsqd
_refine_ls_weighting_details 'w=1/[\s^2^(Fo^2^)+(0.0286P)^2^+1.6296P] where P=(Fo^2^+2Fc^2^)/3'
_refine_ls_weighting_scheme calc
_refine_ls_wR_factor_gt 0.0592
_refine_ls_wR_factor_ref 0.0668
_reflns_number_gt 2812
_reflns_number_total 3715
_reflns_threshold_expression 'I > 2\s(I)'
_cod_data_source_file ja5b10776_si_013.cif
_cod_data_source_block luc06_6_rt
_cod_depositor_comments
;
The following automatic conversions were performed:

data item '_symmetry_cell_setting' value 'Monoclinic' was changed to
'monoclinic' in accordance with the
/home/saulius/struct/COD-crude-data/automatic-downloads/DataCite-retrospective/ACS/depositions/lib/dictionaries/cif_core.dic
dictionary named 'cif_core.dic' version 2.4.2 last updated on
2011-04-26.

Automatic conversion script
Id: cif_fix_values 6909 2019-04-08 15:41:33Z antanas 
;
_cod_original_sg_symbol_H-M 'P 21/n'
_cod_database_code 4129821

loop_
_symmetry_equiv_pos_as_xyz
'x, y, z'
'-x+1/2, y+1/2, -z+1/2'
'-x, -y, -z'
'x-1/2, -y-1/2, z-1/2'

loop_
_atom_site_label
_atom_site_type_symbol
_atom_site_fract_x
_atom_site_fract_y
_atom_site_fract_z
_atom_site_U_iso_or_equiv
_atom_site_adp_type
_atom_site_occupancy
_atom_site_symmetry_multiplicity
_atom_site_calc_flag
_atom_site_refinement_flags
_atom_site_disorder_assembly
_atom_site_disorder_group
I1 I 0.84735(4) 0.651219(10) 0.41479(3) 0.06876(12) Uani 1 1 d . . .
F1 F 1.2578(5) 0.69112(11) 0.3371(4) 0.1215(13) Uani 1 1 d . . .
F2 F 0.8126(5) 0.71554(12) 0.6599(3) 0.1228(13) Uani 1 1 d . . .
C1 C 1.0295(6) 0.70159(13) 0.4965(4) 0.0598(11) Uani 1 1 d . . .
C2 C 1.2049(7) 0.71300(16) 0.4451(5) 0.0766(13) Uani 1 1 d . . .
C3 C 1.3275(8) 0.74540(18) 0.4942(6) 0.0928(17) Uani 1 1 d . . .
H3 H 1.4450 0.7522 0.4552 0.111 Uiso 1 1 calc R . .
C4 C 1.2742(9) 0.76788(17) 0.6026(5) 0.0881(16) Uani 1 1 d . . .
H4 H 1.3570 0.7899 0.6383 0.106 Uiso 1 1 calc R . .
C5 C 1.1018(7) 0.75813(17) 0.6575(5) 0.0791(14) Uani 1 1 d . . .
H5 H 1.0651 0.7735 0.7305 0.095 Uiso 1 1 calc R . .
C6 C 0.9830(7) 0.72582(16) 0.6051(5) 0.0714(12) Uani 1 1 d . . .
I2 I 0.12193(5) 0.445437(11) 0.17964(4) 0.08089(13) Uani 1 1 d . . .
F3 F -0.2128(5) 0.41749(12) 0.3640(3) 0.1110(10) Uani 1 1 d . . .
F4 F 0.0374(6) 0.36738(11) -0.0246(4) 0.1229(12) Uani 1 1 d . . .
C7 C -0.0829(7) 0.39385(14) 0.1711(5) 0.0667(12) Uani 1 1 d . . .
C8 C -0.2198(8) 0.38914(17) 0.2621(6) 0.0804(14) Uani 1 1 d . . .
C9 C -0.3634(9) 0.3572(2) 0.2531(8) 0.105(2) Uani 1 1 d . . .
H9 H -0.4566 0.3554 0.3161 0.126 Uiso 1 1 calc R . .
C10 C -0.3688(10) 0.3289(2) 0.1536(9) 0.114(2) Uani 1 1 d . . .
H10 H -0.4645 0.3069 0.1485 0.137 Uiso 1 1 calc R . .
C11 C -0.2342(10) 0.33185(18) 0.0589(7) 0.1041(19) Uani 1 1 d . . .
H11 H -0.2389 0.3125 -0.0115 0.125 Uiso 1 1 calc R . .
C12 C -0.0925(8) 0.36406(17) 0.0709(6) 0.0835(14) Uani 1 1 d . . .
N1 N 0.6080(5) 0.58511(11) 0.3013(3) 0.0653(9) Uani 1 1 d D . .
N2 N 0.3874(5) 0.52191(12) 0.2151(4) 0.0750(11) Uani 1 1 d D . .
C13A C 0.4643(9) 0.57479(19) 0.4004(6) 0.0819(17) Uani 0.829(4) 1 d PD A 1
H13A H 0.5393 0.5673 0.4838 0.098 Uiso 0.829(4) 1 calc PR A 1
H13B H 0.3838 0.6001 0.4153 0.098 Uiso 0.829(4) 1 calc PR A 1
C14A C 0.3294(10) 0.5389(2) 0.3573(7) 0.104(2) Uani 0.829(4) 1 d PD A 1
H14A H 0.1901 0.5486 0.3504 0.125 Uiso 0.829(4) 1 calc PR A 1
H14B H 0.3438 0.5158 0.4217 0.125 Uiso 0.829(4) 1 calc PR A 1
C15A C 0.5871(8) 0.5088(2) 0.2319(9) 0.119(3) Uani 0.829(4) 1 d PD A 1
H15A H 0.6270 0.4977 0.1485 0.143 Uiso 0.829(4) 1 calc PR A 1
H15B H 0.6007 0.4856 0.2965 0.143 Uiso 0.829(4) 1 calc PR A 1
C16A C 0.7292(8) 0.5465(2) 0.2795(8) 0.103(2) Uani 0.829(4) 1 d PD A 1
H16A H 0.8075 0.5386 0.3614 0.124 Uiso 0.829(4) 1 calc PR A 1
H16B H 0.8221 0.5526 0.2133 0.124 Uiso 0.829(4) 1 calc PR A 1
C17A C 0.4938(11) 0.59609(19) 0.1766(6) 0.093(2) Uani 0.829(4) 1 d PD A 1
H17A H 0.5857 0.6028 0.1102 0.112 Uiso 0.829(4) 1 calc PR A 1
H17B H 0.4108 0.6213 0.1885 0.112 Uiso 0.829(4) 1 calc PR A 1
C18A C 0.3574(8) 0.55714(15) 0.1296(5) 0.109(2) Uani 0.829(4) 1 d PD A 1
H18A H 0.2168 0.5659 0.1251 0.131 Uiso 0.829(4) 1 calc PR A 1
H18B H 0.3872 0.5487 0.0412 0.131 Uiso 0.829(4) 1 calc PR A 1
C13B C 0.6669(8) 0.57494(15) 0.1620(5) 0.0819(17) Uani 0.171(4) 1 d PRD A 2
H13C H 0.6537 0.6008 0.1079 0.098 Uiso 0.171(4) 1 calc PR A 2
H13D H 0.8069 0.5658 0.1673 0.098 Uiso 0.171(4) 1 calc PR A 2
C14B C 0.5435(8) 0.54214(15) 0.1020(5) 0.104(2) Uani 0.171(4) 1 d PRD A 2
H14C H 0.6272 0.5192 0.0718 0.125 Uiso 0.171(4) 1 calc PR A 2
H14D H 0.4625 0.5537 0.0257 0.125 Uiso 0.171(4) 1 calc PR A 2
C15B C 0.2592(8) 0.55574(15) 0.2417(5) 0.119(3) Uani 0.171(4) 1 d PRD A 2
H15C H 0.1676 0.5463 0.3053 0.143 Uiso 0.171(4) 1 calc PR A 2
H15D H 0.1791 0.5639 0.1608 0.143 Uiso 0.171(4) 1 calc PR A 2
C16B C 0.3864(8) 0.59694(15) 0.3003(5) 0.103(2) Uani 0.171(4) 1 d PRD A 2
H16C H 0.3563 0.6220 0.2449 0.124 Uiso 0.171(4) 1 calc PR A 2
H16D H 0.3527 0.6034 0.3894 0.124 Uiso 0.171(4) 1 calc PR A 2
C17B C 0.6290(8) 0.54964(15) 0.3971(5) 0.093(2) Uani 0.171(4) 1 d PRD A 2
H17C H 0.5991 0.5595 0.4841 0.112 Uiso 0.171(4) 1 calc PR A 2
H17D H 0.7657 0.5384 0.4036 0.112 Uiso 0.171(4) 1 calc PR A 2
C18B C 0.4779(8) 0.51444(15) 0.3462(5) 0.109(2) Uani 0.171(4) 1 d PRD A 2
H18C H 0.5473 0.4869 0.3481 0.131 Uiso 0.171(4) 1 calc PR A 2
H18D H 0.3722 0.5125 0.4060 0.131 Uiso 0.171(4) 1 calc PR A 2

loop_
_atom_site_aniso_label
_atom_site_aniso_U_11
_atom_site_aniso_U_22
_atom_site_aniso_U_33
_atom_site_aniso_U_23
_atom_site_aniso_U_13
_atom_site_aniso_U_12
I1 0.07065(19) 0.0654(2) 0.0692(2) 0.00603(15) 0.00041(14) -0.01385(14)
F1 0.120(3) 0.125(3) 0.129(3) -0.063(2) 0.067(2) -0.050(2)
F2 0.093(2) 0.166(3) 0.116(3) -0.049(2) 0.0477(19) -0.039(2)
C1 0.061(2) 0.053(3) 0.064(3) 0.002(2) 0.005(2) -0.005(2)
C2 0.081(3) 0.074(3) 0.078(3) -0.016(3) 0.026(3) -0.014(3)
C3 0.091(4) 0.092(4) 0.100(4) -0.024(3) 0.032(3) -0.037(3)
C4 0.106(4) 0.074(3) 0.086(4) -0.016(3) 0.018(3) -0.028(3)
C5 0.092(3) 0.082(4) 0.066(3) -0.017(3) 0.016(3) -0.012(3)
C6 0.063(3) 0.086(3) 0.068(3) -0.001(3) 0.016(2) -0.003(2)
I2 0.0718(2) 0.0717(2) 0.0977(3) -0.00201(18) -0.00048(17) -0.00416(15)
F3 0.130(3) 0.111(3) 0.097(2) 0.001(2) 0.034(2) 0.006(2)
F4 0.133(3) 0.104(2) 0.138(3) -0.040(2) 0.048(2) -0.008(2)
C7 0.062(3) 0.055(3) 0.081(3) 0.008(3) -0.002(2) 0.006(2)
C8 0.089(4) 0.068(3) 0.084(4) 0.013(3) 0.004(3) 0.011(3)
C9 0.092(4) 0.094(5) 0.130(6) 0.040(4) 0.017(4) -0.003(4)
C10 0.097(5) 0.068(4) 0.174(8) 0.028(5) -0.012(5) -0.018(3)
C11 0.112(5) 0.060(4) 0.137(6) -0.010(4) -0.006(4) -0.002(3)
C12 0.083(3) 0.064(3) 0.102(4) -0.003(3) 0.001(3) 0.007(3)
N1 0.064(2) 0.067(2) 0.065(2) 0.0003(19) 0.0080(18) -0.0149(18)
N2 0.075(2) 0.060(2) 0.087(3) -0.002(2) -0.011(2) -0.0105(19)
C13A 0.084(4) 0.084(4) 0.079(4) -0.008(3) 0.019(3) -0.023(3)
C14A 0.086(4) 0.115(6) 0.114(6) 0.002(5) 0.027(4) -0.029(4)
C15A 0.072(4) 0.077(5) 0.203(9) -0.050(5) -0.014(5) 0.013(3)
C16A 0.056(3) 0.103(5) 0.149(7) -0.024(5) 0.000(4) -0.001(3)
C17A 0.128(5) 0.075(4) 0.073(4) 0.010(3) -0.012(4) -0.025(4)
C18A 0.131(6) 0.096(5) 0.093(5) -0.003(4) -0.028(4) -0.028(4)
C13B 0.084(4) 0.084(4) 0.079(4) -0.008(3) 0.019(3) -0.023(3)
C14B 0.086(4) 0.115(6) 0.114(6) 0.002(5) 0.027(4) -0.029(4)
C15B 0.072(4) 0.077(5) 0.203(9) -0.050(5) -0.014(5) 0.013(3)
C16B 0.056(3) 0.103(5) 0.149(7) -0.024(5) 0.000(4) -0.001(3)
C17B 0.128(5) 0.075(4) 0.073(4) 0.010(3) -0.012(4) -0.025(4)
C18B 0.131(6) 0.096(5) 0.093(5) -0.003(4) -0.028(4) -0.028(4)

loop_
_atom_type_symbol
_atom_type_description
_atom_type_scat_dispersion_real
_atom_type_scat_dispersion_imag
_atom_type_scat_source
C C 0.0033 0.0016 'International Tables Vol C Tables 4.2.6.8 and 6.1.1.4'
H H 0.0000 0.0000 'International Tables Vol C Tables 4.2.6.8 and 6.1.1.4'
N N 0.0061 0.0033 'International Tables Vol C Tables 4.2.6.8 and 6.1.1.4'
F F 0.0171 0.0103 'International Tables Vol C Tables 4.2.6.8 and 6.1.1.4'
I I -0.4742 1.8119 'International Tables Vol C Tables 4.2.6.8 and 6.1.1.4'

loop_
_geom_angle_atom_site_label_1
_geom_angle_atom_site_label_2
_geom_angle_atom_site_label_3
_geom_angle
C2 C1 C6 114.8(4)
C2 C1 I1 121.6(3)
C6 C1 I1 123.6(3)
F1 C2 C3 118.2(4)
F1 C2 C1 117.9(4)
C3 C2 C1 123.8(5)
C2 C3 C4 118.6(5)
C2 C3 H3 120.7
C4 C3 H3 120.7
C5 C4 C3 120.3(5)
C5 C4 H4 119.9
C3 C4 H4 119.9
C4 C5 C6 119.4(5)
C4 C5 H5 120.3
C6 C5 H5 120.3
F2 C6 C5 119.8(4)
F2 C6 C1 117.0(4)
C5 C6 C1 123.2(4)
C8 C7 C12 116.1(5)
C8 C7 I2 121.7(4)
C12 C7 I2 122.2(4)
F3 C8 C7 117.9(5)
F3 C8 C9 119.7(6)
C7 C8 C9 122.4(6)
C10 C9 C8 119.8(6)
C10 C9 H9 120.1
C8 C9 H9 120.1
C9 C10 C11 120.5(6)
C9 C10 H10 119.7
C11 C10 H10 119.7
C12 C11 C10 118.2(6)
C12 C11 H11 120.9
C10 C11 H11 120.9
F4 C12 C7 119.1(5)
F4 C12 C11 117.9(6)
C7 C12 C11 122.9(6)
C17A N1 C17B 139.6(4)
C17A N1 C16A 108.1(5)
C17B N1 C16A 57.8(4)
C17A N1 C13A 108.7(4)
C17B N1 C13A 54.4(4)
C16A N1 C13A 108.7(4)
C17A N1 C16B 60.4(4)
C17B N1 C16B 102.8(3)
C16A N1 C16B 137.8(4)
C13A N1 C16B 51.1(3)
C17A N1 C13B 53.5(4)
C17B N1 C13B 116.0(4)
C16A N1 C13B 60.3(4)
C13A N1 C13B 144.4(4)
C16B N1 C13B 111.8(3)
C15A N2 C15B 142.6(4)
C15A N2 C18A 112.9(5)
C15B N2 C18A 58.33(19)
C15A N2 C18B 61.2(5)
C15B N2 C18B 99.0(3)
C18A N2 C18B 136.8(4)
C15A N2 C14A 106.9(5)
C15B N2 C14A 51.8(4)
C18A N2 C14A 105.3(4)
C18B N2 C14A 48.5(4)
C15A N2 C14B 64.1(4)
C15B N2 C14B 105.6(3)
C18A N2 C14B 50.75(16)
C18B N2 C14B 116.5(4)
C14A N2 C14B 132.6(3)
C14A C13A N1 112.1(4)
C14A C13A H13A 109.2
N1 C13A H13A 109.2
C14A C13A H13B 109.2
N1 C13A H13B 109.2
H13A C13A H13B 107.9
C13A C14A N2 109.0(4)
C13A C14A H14A 109.9
N2 C14A H14A 109.9
C13A C14A H14B 109.9
N2 C14A H14B 109.9
H14A C14A H14B 108.3
N2 C15A C16A 111.4(4)
N2 C15A H15A 109.3
C16A C15A H15A 109.3
N2 C15A H15B 109.3
C16A C15A H15B 109.3
H15A C15A H15B 108.0
N1 C16A C15A 109.5(4)
N1 C16A H16A 109.8
C15A C16A H16A 109.8
N1 C16A H16B 109.8
C15A C16A H16B 109.8
H16A C16A H16B 108.2
N1 C17A C18A 109.1(4)
N1 C17A H17A 109.9
C18A C17A H17A 109.9
N1 C17A H17B 109.9
C18A C17A H17B 109.9
H17A C17A H17B 108.3
N2 C18A C17A 111.7(4)
N2 C18A H18A 109.3
C17A C18A H18A 109.3
N2 C18A H18B 109.3
C17A C18A H18B 109.3
H18A C18A H18B 107.9
C14B C13B N1 111.0(2)
C14B C13B H13C 109.4
N1 C13B H13C 109.4
C14B C13B H13D 109.4
N1 C13B H13D 109.4
H13C C13B H13D 108.0
C13B C14B N2 109.69(19)
C13B C14B H14C 109.7
N2 C14B H14C 109.7
C13B C14B H14D 109.7
N2 C14B H14D 109.7
H14C C14B H14D 108.2
N2 C15B C16B 110.9(2)
N2 C15B H15C 109.4
C16B C15B H15C 109.4
N2 C15B H15D 109.4
C16B C15B H15D 109.4
H15C C15B H15D 108.0
N1 C16B C15B 106.7(2)
N1 C16B H16C 110.4
C15B C16B H16C 110.4
N1 C16B H16D 110.4
C15B C16B H16D 110.4
H16C C16B H16D 108.6
N1 C17B C18B 106.9(2)
N1 C17B H17C 110.3
C18B C17B H17C 110.3
N1 C17B H17D 110.3
C18B C17B H17D 110.3
H17C C17B H17D 108.6
N2 C18B C17B 113.8(2)
N2 C18B H18C 108.8
C17B C18B H18C 108.8
N2 C18B H18D 108.8
C17B C18B H18D 108.8
H18C C18B H18D 107.7

loop_
_geom_bond_atom_site_label_1
_geom_bond_atom_site_label_2
_geom_bond_distance
I1 C1 2.101(4)
F1 C2 1.359(5)
F2 C6 1.344(5)
C1 C2 1.366(6)
C1 C6 1.389(6)
C2 C3 1.360(7)
C3 C4 1.373(7)
C3 H3 0.9300
C4 C5 1.353(7)
C4 H4 0.9300
C5 C6 1.355(6)
C5 H5 0.9300
I2 C7 2.098(5)
F3 C8 1.353(6)
F4 C12 1.357(6)
C7 C8 1.360(7)
C7 C12 1.369(7)
C8 C9 1.373(8)
C9 C10 1.335(9)
C9 H9 0.9300
C10 C11 1.372(10)
C10 H10 0.9300
C11 C12 1.371(8)
C11 H11 0.9300
N1 C17A 1.455(6)
N1 C17B 1.465(5)
N1 C16A 1.470(6)
N1 C13A 1.481(5)
N1 C16B 1.518(6)
N1 C13B 1.530(5)
N2 C15A 1.385(6)
N2 C15B 1.393(6)
N2 C18A 1.398(4)
N2 C18B 1.427(4)
N2 C14A 1.612(6)
N2 C14B 1.731(5)
C13A C14A 1.470(7)
C13A H13A 0.9700
C13A H13B 0.9700
C14A H14A 0.9700
C14A H14B 0.9700
C15A C16A 1.555(7)
C15A H15A 0.9700
C15A H15B 0.9700
C16A H16A 0.9700
C16A H16B 0.9700
C17A C18A 1.560(6)
C17A H17A 0.9700
C17A H17B 0.9700
C18A H18A 0.9700
C18A H18B 0.9700
C13B C14B 1.4102
C13B H13C 0.9700
C13B H13D 0.9700
C14B H14C 0.9700
C14B H14D 0.9700
C15B C16B 1.6160
C15B H15C 0.9700
C15B H15D 0.9700
C16B H16C 0.9700
C16B H16D 0.9700
C17B C18B 1.5411
C17B H17C 0.9700
C17B H17D 0.9700
C18B H18C 0.9700
C18B H18D 0.9700

loop_
_geom_torsion_atom_site_label_1
_geom_torsion_atom_site_label_2
_geom_torsion_atom_site_label_3
_geom_torsion_atom_site_label_4
_geom_torsion
C6 C1 C2 F1 -178.8(4)
I1 C1 C2 F1 1.0(7)
C6 C1 C2 C3 0.0(8)
I1 C1 C2 C3 179.8(4)
F1 C2 C3 C4 179.5(5)
C1 C2 C3 C4 0.6(9)
C2 C3 C4 C5 -0.8(9)
C3 C4 C5 C6 0.4(9)
C4 C5 C6 F2 179.2(5)
C4 C5 C6 C1 0.3(8)
C2 C1 C6 F2 -179.5(4)
I1 C1 C6 F2 0.7(6)
C2 C1 C6 C5 -0.5(7)
I1 C1 C6 C5 179.7(4)
C12 C7 C8 F3 178.8(4)
I2 C7 C8 F3 -3.8(6)
C12 C7 C8 C9 -1.7(7)
I2 C7 C8 C9 175.7(4)
F3 C8 C9 C10 -179.1(5)
C7 C8 C9 C10 1.4(9)
C8 C9 C10 C11 -1.2(10)
C9 C10 C11 C12 1.2(10)
C8 C7 C12 F4 178.8(5)
I2 C7 C12 F4 1.5(6)
C8 C7 C12 C11 1.8(7)
I2 C7 C12 C11 -175.5(4)
C10 C11 C12 F4 -178.6(5)
C10 C11 C12 C7 -1.6(9)
C17A N1 C13A C14A 58.5(7)
C17B N1 C13A C14A -79.8(6)
C16A N1 C13A C14A -58.9(7)
C16B N1 C13A C14A 78.1(6)
C13B N1 C13A C14A 6.0(10)
N1 C13A C14A N2 1.2(8)
C15A N2 C14A C13A 59.4(7)
C15B N2 C14A C13A -85.5(6)
C18A N2 C14A C13A -60.9(6)
C18B N2 C14A C13A 79.1(6)
C14B N2 C14A C13A -10.6(8)
C15B N2 C15A C16A -12.1(12)
C18A N2 C15A C16A 55.2(8)
C18B N2 C15A C16A -76.9(7)
C14A N2 C15A C16A -60.2(8)
C14B N2 C15A C16A 69.6(6)
C17A N1 C16A C15A -59.7(7)
C17B N1 C16A C15A 78.2(6)
C13A N1 C16A C15A 58.1(7)
C16B N1 C16A C15A 6.0(10)
C13B N1 C16A C15A -84.6(6)
N2 C15A C16A N1 3.6(9)
C17B N1 C17A C18A -2.5(8)
C16A N1 C17A C18A 58.7(6)
C13A N1 C17A C18A -59.2(6)
C16B N1 C17A C18A -76.6(5)
C13B N1 C17A C18A 85.8(5)
C15A N2 C18A C17A -56.0(6)
C15B N2 C18A C17A 82.8(5)
C18B N2 C18A C17A 15.6(9)
C14A N2 C18A C17A 60.2(5)
C14B N2 C18A C17A -72.9(4)
N1 C17A C18A N2 -2.7(7)
C17A N1 C13B C14B -72.2(3)
C17B N1 C13B C14B 61.8(4)
C16A N1 C13B C14B 78.0(3)
C13A N1 C13B C14B -2.7(7)
C16B N1 C13B C14B -55.6(4)
N1 C13B C14B N2 -5.88(18)
C15A N2 C14B C13B -75.8(3)
C15B N2 C14B C13B 65.6(3)
C18A N2 C14B C13B 86.95(15)
C18B N2 C14B C13B -43.1(4)
C14A N2 C14B C13B 13.7(5)
C15A N2 C15B C16B 8.6(8)
C18A N2 C15B C16B -78.22(15)
C18B N2 C15B C16B 62.0(3)
C14A N2 C15B C16B 73.6(3)
C14B N2 C15B C16B -58.9(3)
C17A N1 C16B C15B 75.6(3)
C17B N1 C16B C15B -64.7(3)
C16A N1 C16B C15B -9.0(6)
C13A N1 C16B C15B -83.0(3)
C13B N1 C16B C15B 60.4(3)
N2 C15B C16B N1 2.25(19)
C17A N1 C17B C18B -1.3(6)
C16A N1 C17B C18B -81.3(3)
C13A N1 C17B C18B 75.2(3)
C16B N1 C17B C18B 57.7(3)
C13B N1 C17B C18B -64.6(4)
C15A N2 C18B C17B 73.6(3)
C15B N2 C18B C17B -72.6(3)
C18A N2 C18B C17B -20.0(7)
C14A N2 C18B C17B -84.8(3)
C14B N2 C18B C17B 39.9(4)
N1 C17B C18B N2 9.8(2)
